data_7056061
loop_
_publ_author_name
'Dudkin, Semyon V.'
'Belov, Alexander S.'
'Nelyubina, Yulia V.'
'Savchuk, Anastasia V.'
'Pavlov, Alexander A.'
'Novikov, Valentin V.'
'Voloshin, Yan Z.'

_publ_section_title
;
 Synthesis, X-ray structure and electrochemical properties of hybrid
 binuclear metallophthalocyaninate-capped tris-pyridineoximates
;
_journal_issue 9
_journal_name_full 'New J. Chem.'
_journal_page_first 3251
_journal_paper_doi 10.1039/C7NJ00131B
_journal_volume 41
_journal_year 2017
_chemical_formula_moiety 'C53 H37 N14 Ni O3 Zr, Cl O4'
_chemical_formula_sum 'C53 H37 Cl N14 Ni O7 Zr'
_chemical_formula_weight 1167.34
_space_group_crystal_system triclinic
_space_group_IT_number 2
_space_group_name_Hall '-P 1'
_space_group_name_H-M_alt 'P -1'
_symmetry_space_group_name_Hall '-P 1'
_symmetry_space_group_name_H-M 'P -1'
_atom_sites_solution_hydrogens geom
_audit_creation_method SHELXL-2014/6
_audit_update_record
;
2016-09-06 deposited with the CCDC.
2017-03-06 downloaded from the CCDC.
;
_cell_angle_alpha 76.481(3)
_cell_angle_beta 79.763(3)
_cell_angle_gamma 87.948(3)
_cell_formula_units_Z 2
_cell_length_a 12.3075(16)
_cell_length_b 13.6996(18)
_cell_length_c 16.041(2)
_cell_measurement_reflns_used 4056
_cell_measurement_temperature 120(2)
_cell_measurement_theta_max 30
_cell_measurement_theta_min 3
_cell_volume 2587.8(6)
_computing_cell_refinement 'APEX2 (Bruker, 2005)'
_computing_data_collection 'APEX2 (Bruker, 2005)'
_computing_data_reduction 'APEX2 (Bruker, 2005)'
_computing_molecular_graphics 'SHELXL-2014/6 (Sheldrick, 2014)'
_computing_publication_material 'SHELXL-2014/6 (Sheldrick, 2014)'
_computing_structure_refinement 'SHELXL-2014/6 (Sheldrick, 2014)'
_computing_structure_solution 'APEX2 (Bruker, 2005)'
_diffrn_ambient_temperature 120(2)
_diffrn_measured_fraction_theta_full 0.999
_diffrn_measured_fraction_theta_max 0.999
_diffrn_measurement_device_type 'Bruker APEX2 DUO CCD area detector'
_diffrn_measurement_method 'phi and omega scans'
_diffrn_radiation_type MoK\a
_diffrn_radiation_wavelength 0.71073
_diffrn_reflns_av_R_equivalents 0.0969
_diffrn_reflns_av_unetI/netI 0.0790
_diffrn_reflns_Laue_measured_fraction_full 0.999
_diffrn_reflns_Laue_measured_fraction_max 0.999
_diffrn_reflns_limit_h_max 15
_diffrn_reflns_limit_h_min -15
_diffrn_reflns_limit_k_max 17
_diffrn_reflns_limit_k_min -17
_diffrn_reflns_limit_l_max 20
_diffrn_reflns_limit_l_min -20
_diffrn_reflns_number 45611
_diffrn_reflns_point_group_measured_fraction_full 0.999
_diffrn_reflns_point_group_measured_fraction_max 0.999
_diffrn_reflns_theta_full 25.242
_diffrn_reflns_theta_max 26.999
_diffrn_reflns_theta_min 1.777
_exptl_absorpt_coefficient_mu 0.684
_exptl_absorpt_correction_T_max 0.4330
_exptl_absorpt_correction_T_min 0.3629
_exptl_absorpt_correction_type multi-scan
_exptl_absorpt_process_details 'APEX2 (Bruker, 2005)'
_exptl_crystal_colour black
_exptl_crystal_density_diffrn 1.498
_exptl_crystal_description plate
_exptl_crystal_F_000 1188
_exptl_crystal_size_max 0.250
_exptl_crystal_size_mid 0.050
_exptl_crystal_size_min 0.010
_refine_diff_density_max 1.650
_refine_diff_density_min -1.066
_refine_diff_density_rms 0.102
_refine_ls_extinction_method none
_refine_ls_goodness_of_fit_ref 1.019
_refine_ls_hydrogen_treatment constr
_refine_ls_matrix_type full
_refine_ls_number_parameters 697
_refine_ls_number_reflns 11305
_refine_ls_number_restraints 18
_refine_ls_restrained_S_all 1.029
_refine_ls_R_factor_all 0.0931
_refine_ls_R_factor_gt 0.0583
_refine_ls_shift/su_max 0.001
_refine_ls_shift/su_mean 0.000
_refine_ls_structure_factor_coef Fsqd
_refine_ls_weighting_details 'w=1/[\s^2^(Fo^2^)+(0.0835P)^2^] where P=(Fo^2^+2Fc^2^)/3'
_refine_ls_weighting_scheme calc
_refine_ls_wR_factor_gt 0.1350
_refine_ls_wR_factor_ref 0.1487
_reflns_Friedel_coverage 0.000
_reflns_number_gt 7901
_reflns_number_total 11305
_reflns_threshold_expression 'I > 2\s(I)'
_cod_data_source_file c7nj00131b2.cif
_cod_data_source_block NiZr
_cod_depositor_comments 'Adding full bibliography for 7056058--7056062.cif.'
_cod_database_code 7056061
_shelx_space_group_comment
;
The symmetry employed for this shelxl refinement is uniquely defined
by the following loop, which should always be used as a source of
symmetry information in preference to the above space-group names.
They are only intended as comments.
;
_shelx_estimated_absorpt_t_min 0.848
_shelx_estimated_absorpt_t_max 0.993
_shelxl_version_number 2014/6

loop_
_space_group_symop_operation_xyz
'x, y, z'
'-x, -y, -z'

loop_
_atom_site_label
_atom_site_type_symbol
_atom_site_fract_x
_atom_site_fract_y
_atom_site_fract_z
_atom_site_U_iso_or_equiv
_atom_site_adp_type
_atom_site_occupancy
_atom_site_site_symmetry_order
_atom_site_calc_flag
_atom_site_refinement_flags_posn
_atom_site_refinement_flags_adp
Zr1 Zr 0.41314(3) 0.62370(3) 0.83971(2) 0.01720(11) Uani 1 1 d . .
Ni1 Ni 0.29588(4) 0.67025(4) 0.62993(3) 0.02378(14) Uani 1 1 d . .
O1 O 0.3594(2) 0.5175(2) 0.77584(17) 0.0240(6) Uani 1 1 d . .
O2 O 0.2735(2) 0.70863(19) 0.80725(16) 0.0195(6) Uani 1 1 d . .
O3 O 0.4916(2) 0.6953(3) 0.71282(18) 0.0351(8) Uani 1 1 d . .
N1 N 0.2842(3) 0.5414(3) 0.7220(2) 0.0231(7) Uani 1 1 d . .
N2 N 0.1438(3) 0.6106(3) 0.6218(2) 0.0252(8) Uani 1 1 d . .
N3 N 0.2569(3) 0.7466(2) 0.7243(2) 0.0194(7) Uani 1 1 d . .
N4 N 0.2620(3) 0.8122(3) 0.5589(2) 0.0294(8) Uani 1 1 d . .
N5 N 0.4572(3) 0.6834(3) 0.6394(2) 0.0359(9) Uani 1 1 d . .
N6 N 0.3815(4) 0.6272(4) 0.5192(2) 0.0477(12) Uani 1 1 d . .
C1 C 0.1995(4) 0.3734(3) 0.7850(3) 0.0352(11) Uani 1 1 d . .
H1A H 0.2680 0.3567 0.8082 0.053 Uiso 1 1 calc R U
H1B H 0.1868 0.3251 0.7513 0.053 Uiso 1 1 calc R U
H1C H 0.1375 0.3707 0.8332 0.053 Uiso 1 1 calc R U
C2 C 0.2088(4) 0.4766(3) 0.7276(3) 0.0262(9) Uani 1 1 d . .
C3 C 0.1258(4) 0.5157(3) 0.6707(3) 0.0248(9) Uani 1 1 d . .
C4 C 0.0347(4) 0.4601(3) 0.6697(3) 0.0318(10) Uani 1 1 d . .
H4A H 0.0229 0.3943 0.7056 0.038 Uiso 1 1 calc R U
C5 C -0.0386(4) 0.5019(3) 0.6158(3) 0.0311(10) Uani 1 1 d . .
H5A H -0.1007 0.4644 0.6130 0.037 Uiso 1 1 calc R U
C6 C -0.0211(4) 0.5985(3) 0.5659(3) 0.0291(10) Uani 1 1 d . .
H6A H -0.0713 0.6289 0.5290 0.035 Uiso 1 1 calc R U
C7 C 0.0704(4) 0.6495(3) 0.5709(3) 0.0281(9) Uani 1 1 d . .
H7A H 0.0824 0.7160 0.5364 0.034 Uiso 1 1 calc R U
C8 C 0.1998(4) 0.9034(3) 0.7665(3) 0.0369(11) Uani 1 1 d . .
H8A H 0.2016 0.8635 0.8255 0.055 Uiso 1 1 calc R U
H8B H 0.1261 0.9323 0.7638 0.055 Uiso 1 1 calc R U
H8C H 0.2547 0.9576 0.7518 0.055 Uiso 1 1 calc R U
C9 C 0.2252(3) 0.8387(3) 0.7042(3) 0.0240(9) Uani 1 1 d . .
C10 C 0.2210(3) 0.8743(3) 0.6104(3) 0.0288(10) Uani 1 1 d . .
C11 C 0.1776(4) 0.9666(3) 0.5761(3) 0.0397(11) Uani 1 1 d . .
H11A H 0.1485 1.0097 0.6130 0.048 Uiso 1 1 calc R U
C12 C 0.1770(5) 0.9955(4) 0.4876(4) 0.0552(16) Uani 1 1 d . .
H12A H 0.1479 1.0588 0.4631 0.066 Uiso 1 1 calc R U
C13 C 0.2193(5) 0.9311(4) 0.4355(3) 0.0502(14) Uani 1 1 d . .
H13A H 0.2195 0.9486 0.3746 0.060 Uiso 1 1 calc R U
C14 C 0.2610(4) 0.8415(4) 0.4741(3) 0.0398(12) Uani 1 1 d . .
H14A H 0.2910 0.7976 0.4382 0.048 Uiso 1 1 calc R U
C15 C 0.6515(4) 0.6988(7) 0.5708(4) 0.084(3) Uani 1 1 d . U
H15A H 0.6906 0.6346 0.5781 0.127 Uiso 1 1 calc R U
H15B H 0.6601 0.7309 0.6178 0.127 Uiso 1 1 calc R U
H15C H 0.6823 0.7427 0.5146 0.127 Uiso 1 1 calc R U
C16 C 0.5328(4) 0.6809(5) 0.5739(3) 0.0560(17) Uani 1 1 d . .
C17 C 0.4906(4) 0.6515(5) 0.5023(3) 0.0547(17) Uani 1 1 d . .
C18 C 0.5572(6) 0.6426(7) 0.4251(4) 0.087(3) Uani 1 1 d . .
H18A H 0.6329 0.6615 0.4132 0.105 Uiso 1 1 calc R U
C19 C 0.5122(6) 0.6062(6) 0.3665(4) 0.084(2) Uani 1 1 d . U
H19A H 0.5566 0.6002 0.3131 0.100 Uiso 1 1 calc R U
C20 C 0.4025(7) 0.5781(6) 0.3844(4) 0.076(2) Uani 1 1 d . U
H20A H 0.3713 0.5501 0.3450 0.091 Uiso 1 1 calc R U
C21 C 0.3389(5) 0.5915(5) 0.4614(3) 0.0622(19) Uani 1 1 d . .
H21A H 0.2626 0.5748 0.4734 0.075 Uiso 1 1 calc R U
N7 N 0.5105(3) 0.4823(2) 0.8733(2) 0.0204(7) Uani 1 1 d . .
N8 N 0.3609(3) 0.3617(3) 0.9388(2) 0.0231(7) Uani 1 1 d . .
N9 N 0.3058(3) 0.5281(2) 0.9571(2) 0.0202(7) Uani 1 1 d . .
N10 N 0.1994(3) 0.6564(3) 1.0175(2) 0.0259(8) Uani 1 1 d . .
N11 N 0.3777(3) 0.7222(3) 0.9359(2) 0.0224(7) Uani 1 1 d . .
N12 N 0.5317(3) 0.8387(3) 0.8820(2) 0.0239(7) Uani 1 1 d . .
N13 N 0.5792(3) 0.6757(2) 0.8506(2) 0.0206(7) Uani 1 1 d . .
N14 N 0.6921(3) 0.5448(3) 0.8004(2) 0.0219(7) Uani 1 1 d . .
C22 C 0.6170(3) 0.4732(3) 0.8320(2) 0.0204(8) Uani 1 1 d . .
C23 C 0.6365(3) 0.3690(3) 0.8256(3) 0.0223(8) Uani 1 1 d . .
C24 C 0.7270(3) 0.3215(3) 0.7865(3) 0.0268(9) Uani 1 1 d . .
H24A H 0.7949 0.3560 0.7617 0.032 Uiso 1 1 calc R U
C25 C 0.7137(4) 0.2227(3) 0.7852(3) 0.0328(10) Uani 1 1 d . .
H25A H 0.7736 0.1883 0.7588 0.039 Uiso 1 1 calc R U
C26 C 0.6132(4) 0.1713(3) 0.8221(3) 0.0351(11) Uani 1 1 d . .
H26A H 0.6062 0.1034 0.8191 0.042 Uiso 1 1 calc R U
C27 C 0.5252(4) 0.2175(3) 0.8624(3) 0.0283(9) Uani 1 1 d . .
H27A H 0.4578 0.1826 0.8882 0.034 Uiso 1 1 calc R U
C28 C 0.5389(3) 0.3174(3) 0.8636(3) 0.0245(9) Uani 1 1 d . .
C29 C 0.4614(3) 0.3883(3) 0.8959(2) 0.0229(8) Uani 1 1 d . .
C30 C 0.2904(3) 0.4269(3) 0.9683(2) 0.0213(8) Uani 1 1 d . .
C31 C 0.1834(3) 0.3972(3) 1.0206(3) 0.0250(9) Uani 1 1 d . .
C32 C 0.1239(3) 0.3072(3) 1.0432(3) 0.0303(10) Uani 1 1 d . .
H32A H 0.1537 0.2489 1.0255 0.036 Uiso 1 1 calc R U
C33 C 0.0198(4) 0.3069(4) 1.0926(3) 0.0350(11) Uani 1 1 d . .
H33A H -0.0238 0.2475 1.1075 0.042 Uiso 1 1 calc R U
C34 C -0.0233(4) 0.3912(4) 1.1211(3) 0.0346(11) Uani 1 1 d . .
H34A H -0.0946 0.3875 1.1560 0.041 Uiso 1 1 calc R U
C35 C 0.0351(3) 0.4789(3) 1.0997(3) 0.0299(10) Uani 1 1 d . .
H35A H 0.0062 0.5360 1.1201 0.036 Uiso 1 1 calc R U
C36 C 0.1386(3) 0.4818(3) 1.0470(3) 0.0261(9) Uani 1 1 d . .
C37 C 0.2163(3) 0.5631(3) 1.0068(2) 0.0222(8) Uani 1 1 d . .
C38 C 0.2741(3) 0.7282(3) 0.9852(3) 0.0242(9) Uani 1 1 d . .
C39 C 0.2583(3) 0.8285(3) 0.9998(3) 0.0267(9) Uani 1 1 d . .
C40 C 0.1688(4) 0.8730(4) 1.0438(3) 0.0331(10) Uani 1 1 d . .
H40A H 0.1023 0.8369 1.0704 0.040 Uiso 1 1 calc R U
C41 C 0.1820(4) 0.9723(4) 1.0465(3) 0.0410(12) Uani 1 1 d . .
H41A H 0.1227 1.0055 1.0749 0.049 Uiso 1 1 calc R U
C42 C 0.2807(4) 1.0248(4) 1.0081(3) 0.0418(12) Uani 1 1 d . .
H42A H 0.2869 1.0926 1.0116 0.050 Uiso 1 1 calc R U
C43 C 0.3690(4) 0.9805(3) 0.9655(3) 0.0329(10) Uani 1 1 d . .
H43A H 0.4361 1.0162 0.9401 0.039 Uiso 1 1 calc R U
C44 C 0.3557(3) 0.8815(3) 0.9612(3) 0.0267(9) Uani 1 1 d . .
C45 C 0.4293(3) 0.8136(3) 0.9225(3) 0.0231(8) Uani 1 1 d . .
C46 C 0.6001(3) 0.7747(3) 0.8496(2) 0.0235(9) Uani 1 1 d . .
C47 C 0.7122(3) 0.8017(3) 0.8049(2) 0.0231(8) Uani 1 1 d . .
C48 C 0.7721(3) 0.8903(3) 0.7854(3) 0.0283(9) Uani 1 1 d . .
H48A H 0.7418 0.9479 0.8042 0.034 Uiso 1 1 calc R U
C49 C 0.8784(4) 0.8922(3) 0.7372(3) 0.0303(10) Uani 1 1 d . .
H49A H 0.9211 0.9522 0.7219 0.036 Uiso 1 1 calc R U
C50 C 0.9224(3) 0.8069(3) 0.7114(3) 0.0315(10) Uani 1 1 d . .
H50A H 0.9947 0.8100 0.6781 0.038 Uiso 1 1 calc R U
C51 C 0.8639(3) 0.7175(3) 0.7328(3) 0.0266(9) Uani 1 1 d . .
H51A H 0.8953 0.6592 0.7158 0.032 Uiso 1 1 calc R U
C52 C 0.7579(3) 0.7163(3) 0.7798(3) 0.0233(8) Uani 1 1 d . .
C53 C 0.6747(3) 0.6381(3) 0.8106(2) 0.0206(8) Uani 1 1 d . .
Cl1S Cl -0.03417(13) 0.80038(9) 0.36695(10) 0.0522(4) Uani 1 1 d . .
O1S O 0.0610(3) 0.7378(3) 0.3586(3) 0.0513(10) Uani 1 1 d . .
O3S O -0.0427(5) 0.8325(3) 0.4490(3) 0.0842(16) Uani 1 1 d . .
O4S O -0.1316(3) 0.7461(3) 0.3775(3) 0.0707(12) Uani 1 1 d . .
O2S O -0.0272(6) 0.8865(4) 0.2980(3) 0.106(2) Uani 1 1 d . .

loop_
_atom_site_aniso_label
_atom_site_aniso_U_11
_atom_site_aniso_U_22
_atom_site_aniso_U_33
_atom_site_aniso_U_23
_atom_site_aniso_U_13
_atom_site_aniso_U_12
Zr1 0.01365(19) 0.0262(2) 0.01092(18) -0.00273(14) -0.00270(13) 0.00292(14)
Ni1 0.0214(3) 0.0372(3) 0.0127(3) -0.0054(2) -0.0050(2) 0.0091(2)
O1 0.0279(15) 0.0324(15) 0.0154(14) -0.0090(12) -0.0115(12) 0.0132(12)
O2 0.0216(14) 0.0230(14) 0.0140(13) -0.0031(11) -0.0058(11) 0.0042(11)
O3 0.0223(16) 0.063(2) 0.0165(15) 0.0013(14) -0.0063(12) -0.0019(14)
N1 0.0284(19) 0.0306(18) 0.0157(16) -0.0133(14) -0.0109(14) 0.0158(15)
N2 0.0269(19) 0.0295(18) 0.0244(18) -0.0128(15) -0.0122(15) 0.0117(15)
N3 0.0156(16) 0.0224(16) 0.0174(16) 0.0018(13) -0.0035(13) -0.0020(13)
N4 0.0218(18) 0.043(2) 0.0182(18) 0.0046(16) -0.0054(14) -0.0026(16)
N5 0.0219(19) 0.066(3) 0.0147(18) -0.0003(18) -0.0025(15) 0.0098(18)
N6 0.046(3) 0.087(3) 0.0139(19) -0.018(2) -0.0153(18) 0.038(2)
C1 0.055(3) 0.029(2) 0.028(2) -0.0101(19) -0.021(2) 0.009(2)
C2 0.034(2) 0.030(2) 0.021(2) -0.0131(18) -0.0118(18) 0.0095(18)
C3 0.036(2) 0.023(2) 0.021(2) -0.0132(17) -0.0102(18) 0.0105(17)
C4 0.044(3) 0.029(2) 0.029(2) -0.0137(19) -0.014(2) 0.008(2)
C5 0.032(2) 0.035(2) 0.033(2) -0.018(2) -0.010(2) 0.0026(19)
C6 0.030(2) 0.038(2) 0.024(2) -0.0109(19) -0.0149(18) 0.0103(19)
C7 0.033(2) 0.030(2) 0.024(2) -0.0100(18) -0.0108(19) 0.0099(18)
C8 0.049(3) 0.021(2) 0.043(3) -0.004(2) -0.021(2) 0.004(2)
C9 0.018(2) 0.022(2) 0.030(2) 0.0007(17) -0.0082(17) -0.0016(16)
C10 0.019(2) 0.031(2) 0.031(2) 0.0071(19) -0.0070(18) -0.0076(17)
C11 0.041(3) 0.031(2) 0.041(3) 0.007(2) -0.010(2) 0.000(2)
C12 0.057(4) 0.041(3) 0.056(4) 0.025(3) -0.027(3) 0.000(3)
C13 0.052(3) 0.063(4) 0.027(3) 0.015(3) -0.016(2) 0.000(3)
C14 0.030(3) 0.060(3) 0.021(2) 0.008(2) -0.0064(19) 0.001(2)
C15 0.018(3) 0.177(8) 0.034(3) 0.014(4) 0.005(2) 0.012(4)
C16 0.027(3) 0.115(5) 0.014(2) 0.004(3) -0.0008(19) 0.022(3)
C17 0.042(3) 0.098(5) 0.018(2) -0.007(3) -0.006(2) 0.047(3)
C18 0.065(4) 0.167(8) 0.021(3) -0.012(4) -0.010(3) 0.074(5)
C19 0.098(5) 0.124(5) 0.022(3) -0.016(3) -0.009(3) 0.077(4)
C20 0.105(5) 0.104(5) 0.025(3) -0.028(3) -0.029(3) 0.069(4)
C21 0.075(4) 0.096(5) 0.028(3) -0.033(3) -0.028(3) 0.063(4)
N7 0.0163(16) 0.0259(17) 0.0185(17) -0.0024(14) -0.0060(13) 0.0025(13)
N8 0.0200(17) 0.0315(19) 0.0156(16) 0.0009(14) -0.0061(14) 0.0006(14)
N9 0.0162(16) 0.0303(18) 0.0138(16) -0.0033(14) -0.0043(13) 0.0014(13)
N10 0.0219(18) 0.040(2) 0.0163(17) -0.0069(15) -0.0054(14) 0.0043(15)
N11 0.0171(17) 0.0355(19) 0.0161(16) -0.0070(14) -0.0063(13) 0.0038(14)
N12 0.0197(17) 0.0304(18) 0.0198(17) -0.0022(14) -0.0036(14) 0.0002(14)
N13 0.0202(17) 0.0268(17) 0.0135(16) -0.0026(13) -0.0026(13) 0.0022(13)
N14 0.0160(16) 0.0317(19) 0.0179(17) -0.0030(14) -0.0067(13) 0.0023(14)
C22 0.0180(19) 0.030(2) 0.0146(18) -0.0056(16) -0.0068(15) 0.0064(16)
C23 0.022(2) 0.029(2) 0.0162(19) -0.0015(16) -0.0069(16) -0.0001(16)
C24 0.024(2) 0.036(2) 0.019(2) -0.0029(18) -0.0057(17) 0.0032(18)
C25 0.034(3) 0.035(2) 0.026(2) -0.0055(19) -0.0018(19) 0.0095(19)
C26 0.042(3) 0.029(2) 0.034(3) -0.006(2) -0.009(2) 0.008(2)
C27 0.028(2) 0.030(2) 0.025(2) -0.0027(18) -0.0031(18) -0.0022(18)
C28 0.025(2) 0.033(2) 0.0145(19) -0.0022(17) -0.0076(16) 0.0048(17)
C29 0.019(2) 0.031(2) 0.0159(19) 0.0023(16) -0.0077(16) 0.0009(16)
C30 0.020(2) 0.031(2) 0.0119(18) 0.0005(16) -0.0062(15) -0.0035(16)
C31 0.022(2) 0.038(2) 0.0149(19) -0.0024(17) -0.0085(16) 0.0007(17)
C32 0.026(2) 0.041(3) 0.022(2) 0.0020(19) -0.0082(18) -0.0024(19)
C33 0.027(2) 0.050(3) 0.022(2) 0.008(2) -0.0078(19) -0.014(2)
C34 0.018(2) 0.057(3) 0.024(2) 0.000(2) -0.0029(18) -0.001(2)
C35 0.023(2) 0.045(3) 0.019(2) -0.0012(19) -0.0040(17) 0.0002(19)
C36 0.022(2) 0.039(2) 0.017(2) -0.0025(18) -0.0073(17) 0.0024(18)
C37 0.0166(19) 0.041(2) 0.0094(18) -0.0055(17) -0.0058(15) 0.0036(17)
C38 0.018(2) 0.039(2) 0.0164(19) -0.0067(17) -0.0061(16) 0.0055(17)
C39 0.027(2) 0.034(2) 0.020(2) -0.0064(18) -0.0058(17) 0.0058(18)
C40 0.027(2) 0.042(3) 0.029(2) -0.008(2) -0.0052(19) 0.0076(19)
C41 0.034(3) 0.045(3) 0.044(3) -0.018(2) 0.003(2) 0.015(2)
C42 0.048(3) 0.035(3) 0.042(3) -0.012(2) -0.003(2) 0.013(2)
C43 0.034(2) 0.029(2) 0.031(2) -0.0024(19) -0.003(2) 0.0064(19)
C44 0.025(2) 0.033(2) 0.022(2) -0.0071(18) -0.0053(17) 0.0056(17)
C45 0.026(2) 0.030(2) 0.0163(19) -0.0072(16) -0.0091(17) 0.0053(17)
C46 0.022(2) 0.032(2) 0.0151(19) -0.0009(17) -0.0046(16) 0.0016(17)
C47 0.018(2) 0.035(2) 0.0150(19) -0.0031(17) -0.0039(15) 0.0011(16)
C48 0.028(2) 0.031(2) 0.027(2) -0.0050(18) -0.0080(18) 0.0030(18)
C49 0.028(2) 0.032(2) 0.026(2) 0.0031(18) -0.0068(18) -0.0046(18)
C50 0.020(2) 0.048(3) 0.024(2) -0.002(2) -0.0008(17) -0.0032(19)
C51 0.023(2) 0.037(2) 0.021(2) -0.0071(18) -0.0055(17) 0.0037(18)
C52 0.021(2) 0.032(2) 0.0172(19) -0.0018(17) -0.0079(16) 0.0034(16)
C53 0.0166(19) 0.033(2) 0.0119(18) -0.0053(16) -0.0037(15) 0.0031(16)
Cl1S 0.0703(9) 0.0234(6) 0.0719(10) -0.0089(6) -0.0396(8) 0.0043(6)
O1S 0.043(2) 0.045(2) 0.064(3) -0.0169(19) 0.0044(19) -0.0106(17)
O3S 0.134(4) 0.070(3) 0.071(3) -0.038(3) -0.058(3) 0.044(3)
O4S 0.048(3) 0.076(3) 0.091(3) -0.027(3) -0.011(2) 0.011(2)
O2S 0.181(6) 0.052(3) 0.069(3) 0.012(2) -0.017(4) 0.017(3)

loop_
_atom_type_symbol
_atom_type_description
_atom_type_scat_dispersion_real
_atom_type_scat_dispersion_imag
_atom_type_scat_source
C C 0.0033 0.0016 'International Tables Vol C Tables 4.2.6.8 and 6.1.1.4'
H H 0.0000 0.0000 'International Tables Vol C Tables 4.2.6.8 and 6.1.1.4'
N N 0.0061 0.0033 'International Tables Vol C Tables 4.2.6.8 and 6.1.1.4'
O O 0.0106 0.0060 'International Tables Vol C Tables 4.2.6.8 and 6.1.1.4'
Cl Cl 0.1484 0.1585 'International Tables Vol C Tables 4.2.6.8 and 6.1.1.4'
Ni Ni 0.3393 1.1124 'International Tables Vol C Tables 4.2.6.8 and 6.1.1.4'
Zr Zr -2.9673 0.5597 'International Tables Vol C Tables 4.2.6.8 and 6.1.1.4'

loop_
_geom_angle_atom_site_label_1
_geom_angle_atom_site_label_2
_geom_angle_atom_site_label_3
_geom_angle
O2 Zr1 O3 85.12(11)
O2 Zr1 O1 86.06(10)
O3 Zr1 O1 84.10(12)
O2 Zr1 N13 129.61(11)
O3 Zr1 N13 72.71(11)
O1 Zr1 N13 133.59(11)
O2 Zr1 N7 155.27(11)
O3 Zr1 N7 104.12(12)
O1 Zr1 N7 72.42(11)
N13 Zr1 N7 75.08(12)
O2 Zr1 N11 74.93(11)
O3 Zr1 N11 115.74(13)
O1 Zr1 N11 150.54(11)
N13 Zr1 N11 75.23(11)
N7 Zr1 N11 119.05(12)
O2 Zr1 N9 89.86(11)
O3 Zr1 N9 165.87(12)
O1 Zr1 N9 82.39(11)
N13 Zr1 N9 120.10(11)
N7 Zr1 N9 75.62(11)
N11 Zr1 N9 75.39(12)
N1 Ni1 N3 89.22(12)
N1 Ni1 N5 89.86(15)
N3 Ni1 N5 87.77(14)
N1 Ni1 N4 161.99(13)
N3 Ni1 N4 78.24(14)
N5 Ni1 N4 102.37(15)
N1 Ni1 N6 102.98(15)
N3 Ni1 N6 160.02(17)
N5 Ni1 N6 76.64(16)
N4 Ni1 N6 92.78(16)
N1 Ni1 N2 77.35(14)
N3 Ni1 N2 103.94(13)
N5 Ni1 N2 162.36(15)
N4 Ni1 N2 93.02(13)
N6 Ni1 N2 94.25(16)
N1 O1 Zr1 122.1(2)
N3 O2 Zr1 124.0(2)
N5 O3 Zr1 122.8(2)
C2 N1 O1 118.2(3)
C2 N1 Ni1 120.4(3)
O1 N1 Ni1 121.2(3)
C7 N2 C3 117.7(4)
C7 N2 Ni1 129.3(3)
C3 N2 Ni1 112.7(3)
C9 N3 O2 117.8(3)
C9 N3 Ni1 119.3(3)
O2 N3 Ni1 122.5(2)
C14 N4 C10 118.7(4)
C14 N4 Ni1 128.2(3)
C10 N4 Ni1 112.3(3)
C16 N5 O3 116.5(4)
C16 N5 Ni1 119.8(3)
O3 N5 Ni1 123.8(2)
C21 N6 C17 119.2(4)
C21 N6 Ni1 127.4(4)
C17 N6 Ni1 112.9(3)
C2 C1 H1A 109.5
C2 C1 H1B 109.5
H1A C1 H1B 109.5
C2 C1 H1C 109.5
H1A C1 H1C 109.5
H1B C1 H1C 109.5
N1 C2 C1 125.8(4)
N1 C2 C3 112.7(4)
C1 C2 C3 121.5(4)
N2 C3 C4 122.1(4)
N2 C3 C2 115.6(4)
C4 C3 C2 122.3(4)
C5 C4 C3 118.8(4)
C5 C4 H4A 120.6
C3 C4 H4A 120.6
C4 C5 C6 119.6(4)
C4 C5 H5A 120.2
C6 C5 H5A 120.2
C7 C6 C5 118.4(4)
C7 C6 H6A 120.8
C5 C6 H6A 120.8
N2 C7 C6 123.4(4)
N2 C7 H7A 118.3
C6 C7 H7A 118.3
C9 C8 H8A 109.5
C9 C8 H8B 109.5
H8A C8 H8B 109.5
C9 C8 H8C 109.5
H8A C8 H8C 109.5
H8B C8 H8C 109.5
N3 C9 C8 124.2(4)
N3 C9 C10 112.7(4)
C8 C9 C10 123.0(4)
N4 C10 C11 120.8(4)
N4 C10 C9 116.6(4)
C11 C10 C9 122.6(4)
C12 C11 C10 119.6(5)
C12 C11 H11A 120.2
C10 C11 H11A 120.2
C13 C12 C11 119.0(5)
C13 C12 H12A 120.5
C11 C12 H12A 120.5
C14 C13 C12 118.1(5)
C14 C13 H13A 121.0
C12 C13 H13A 121.0
N4 C14 C13 123.9(5)
N4 C14 H14A 118.1
C13 C14 H14A 118.1
C16 C15 H15A 109.5
C16 C15 H15B 109.5
H15A C15 H15B 109.5
C16 C15 H15C 109.5
H15A C15 H15C 109.5
H15B C15 H15C 109.5
N5 C16 C15 124.3(5)
N5 C16 C17 113.0(5)
C15 C16 C17 122.6(5)
N6 C17 C18 121.2(6)
N6 C17 C16 115.3(4)
C18 C17 C16 123.4(6)
C19 C18 C17 118.9(7)
C19 C18 H18A 120.6
C17 C18 H18A 120.6
C18 C19 C20 120.3(5)
C18 C19 H19A 119.8
C20 C19 H19A 119.8
C19 C20 C21 118.3(6)
C19 C20 H20A 120.8
C21 C20 H20A 120.8
N6 C21 C20 122.0(7)
N6 C21 H21A 119.0
C20 C21 H21A 119.0
C22 N7 C29 107.9(3)
C22 N7 Zr1 121.8(2)
C29 N7 Zr1 122.0(2)
C29 N8 C30 122.2(4)
C30 N9 C37 107.2(3)
C30 N9 Zr1 123.5(2)
C37 N9 Zr1 124.6(3)
C38 N10 C37 122.5(3)
C45 N11 C38 107.2(3)
C45 N11 Zr1 122.4(3)
C38 N11 Zr1 122.8(3)
C46 N12 C45 122.5(4)
C53 N13 C46 107.3(3)
C53 N13 Zr1 121.1(2)
C46 N13 Zr1 122.1(2)
C22 N14 C53 122.4(3)
N14 C22 N7 127.4(4)
N14 C22 C23 123.3(3)
N7 C22 C23 109.2(3)
C28 C23 C24 121.0(4)
C28 C23 C22 106.5(3)
C24 C23 C22 132.3(4)
C25 C24 C23 117.2(4)
C25 C24 H24A 121.4
C23 C24 H24A 121.4
C24 C25 C26 121.5(4)
C24 C25 H25A 119.2
C26 C25 H25A 119.2
C27 C26 C25 121.2(4)
C27 C26 H26A 119.4
C25 C26 H26A 119.4
C26 C27 C28 117.2(4)
C26 C27 H27A 121.4
C28 C27 H27A 121.4
C23 C28 C27 121.9(4)
C23 C28 C29 107.2(4)
C27 C28 C29 130.8(4)
N8 C29 N7 128.5(4)
N8 C29 C28 122.5(4)
N7 C29 C28 109.0(3)
N8 C30 N9 127.6(4)
N8 C30 C31 122.6(4)
N9 C30 C31 109.8(3)
C36 C31 C32 120.8(4)
C36 C31 C30 106.5(4)
C32 C31 C30 132.7(4)
C33 C32 C31 116.9(4)
C33 C32 H32A 121.5
C31 C32 H32A 121.5
C32 C33 C34 121.9(4)
C32 C33 H33A 119.0
C34 C33 H33A 119.0
C35 C34 C33 121.2(4)
C35 C34 H34A 119.4
C33 C34 H34A 119.4
C34 C35 C36 117.6(4)
C34 C35 H35A 121.2
C36 C35 H35A 121.2
C31 C36 C35 121.4(4)
C31 C36 C37 106.7(4)
C35 C36 C37 131.8(4)
N10 C37 N9 127.4(4)
N10 C37 C36 123.1(4)
N9 C37 C36 109.5(4)
N10 C38 N11 128.0(4)
N10 C38 C39 122.8(4)
N11 C38 C39 109.2(4)
C44 C39 C40 121.4(4)
C44 C39 C38 106.9(3)
C40 C39 C38 131.7(4)
C41 C40 C39 116.7(4)
C41 C40 H40A 121.6
C39 C40 H40A 121.6
C40 C41 C42 121.5(4)
C40 C41 H41A 119.3
C42 C41 H41A 119.3
C43 C42 C41 121.7(4)
C43 C42 H42A 119.2
C41 C42 H42A 119.2
C42 C43 C44 117.2(4)
C42 C43 H43A 121.4
C44 C43 H43A 121.4
C43 C44 C39 121.6(4)
C43 C44 C45 131.8(4)
C39 C44 C45 106.6(4)
N12 C45 N11 127.2(4)
N12 C45 C44 122.9(4)
N11 C45 C44 109.9(4)
N12 C46 N13 127.6(4)
N12 C46 C47 122.8(4)
N13 C46 C47 109.5(3)
C48 C47 C52 121.2(4)
C48 C47 C46 132.5(4)
C52 C47 C46 106.4(4)
C47 C48 C49 117.8(4)
C47 C48 H48A 121.1
C49 C48 H48A 121.1
C50 C49 C48 120.4(4)
C50 C49 H49A 119.8
C48 C49 H49A 119.8
C51 C50 C49 122.0(4)
C51 C50 H50A 119.0
C49 C50 H50A 119.0
C50 C51 C52 117.4(4)
C50 C51 H51A 121.3
C52 C51 H51A 121.3
C51 C52 C47 121.2(4)
C51 C52 C53 131.7(4)
C47 C52 C53 107.0(3)
N14 C53 N13 127.2(4)
N14 C53 C52 123.1(3)
N13 C53 C52 109.8(3)
O4S Cl1S O2S 112.2(4)
O4S Cl1S O1S 111.5(2)
O2S Cl1S O1S 112.2(3)
O4S Cl1S O3S 103.8(3)
O2S Cl1S O3S 108.6(3)
O1S Cl1S O3S 108.2(3)

loop_
_geom_bond_atom_site_label_1
_geom_bond_atom_site_label_2
_geom_bond_distance
Zr1 O2 2.114(3)
Zr1 O3 2.115(3)
Zr1 O1 2.147(3)
Zr1 N13 2.237(3)
Zr1 N7 2.248(3)
Zr1 N11 2.254(3)
Zr1 N9 2.257(3)
Ni1 N1 2.010(3)
Ni1 N3 2.014(3)
Ni1 N5 2.036(4)
Ni1 N4 2.081(4)
Ni1 N6 2.097(4)
Ni1 N2 2.105(4)
O1 N1 1.357(4)
O2 N3 1.360(4)
O3 N5 1.365(4)
N1 C2 1.284(5)
N2 C7 1.339(5)
N2 C3 1.355(5)
N3 C9 1.292(5)
N4 C14 1.327(5)
N4 C10 1.346(6)
N5 C16 1.280(6)
N6 C21 1.332(7)
N6 C17 1.359(7)
C1 C2 1.492(6)
C1 H1A 0.9800
C1 H1B 0.9800
C1 H1C 0.9800
C2 C3 1.492(6)
C3 C4 1.382(6)
C4 C5 1.378(6)
C4 H4A 0.9500
C5 C6 1.379(6)
C5 H5A 0.9500
C6 C7 1.371(6)
C6 H6A 0.9500
C7 H7A 0.9500
C8 C9 1.472(6)
C8 H8A 0.9800
C8 H8B 0.9800
C8 H8C 0.9800
C9 C10 1.478(6)
C10 C11 1.385(6)
C11 C12 1.382(7)
C11 H11A 0.9500
C12 C13 1.380(8)
C12 H12A 0.9500
C13 C14 1.366(7)
C13 H13A 0.9500
C14 H14A 0.9500
C15 C16 1.480(7)
C15 H15A 0.9800
C15 H15B 0.9800
C15 H15C 0.9800
C16 C17 1.481(8)
C17 C18 1.387(7)
C18 C19 1.366(10)
C18 H18A 0.9500
C19 C20 1.378(11)
C19 H19A 0.9500
C20 C21 1.388(8)
C20 H20A 0.9500
C21 H21A 0.9500
N7 C22 1.376(5)
N7 C29 1.383(5)
N8 C29 1.323(5)
N8 C30 1.331(5)
N9 C30 1.371(5)
N9 C37 1.381(5)
N10 C38 1.319(5)
N10 C37 1.334(5)
N11 C45 1.378(5)
N11 C38 1.387(5)
N12 C46 1.325(5)
N12 C45 1.327(5)
N13 C53 1.379(5)
N13 C46 1.385(5)
N14 C22 1.319(5)
N14 C53 1.331(5)
C22 C23 1.463(5)
C23 C28 1.383(6)
C23 C24 1.397(6)
C24 C25 1.375(6)
C24 H24A 0.9500
C25 C26 1.408(6)
C25 H25A 0.9500
C26 C27 1.373(6)
C26 H26A 0.9500
C27 C28 1.390(6)
C27 H27A 0.9500
C28 C29 1.454(6)
C30 C31 1.446(5)
C31 C36 1.388(6)
C31 C32 1.396(6)
C32 C33 1.381(6)
C32 H32A 0.9500
C33 C34 1.393(7)
C33 H33A 0.9500
C34 C35 1.363(6)
C34 H34A 0.9500
C35 C36 1.395(6)
C35 H35A 0.9500
C36 C37 1.446(6)
C38 C39 1.448(6)
C39 C44 1.392(6)
C39 C40 1.399(6)
C40 C41 1.388(7)
C40 H40A 0.9500
C41 C42 1.400(7)
C41 H41A 0.9500
C42 C43 1.378(6)
C42 H42A 0.9500
C43 C44 1.391(6)
C43 H43A 0.9500
C44 C45 1.444(5)
C46 C47 1.455(5)
C47 C48 1.386(6)
C47 C52 1.392(6)
C48 C49 1.394(6)
C48 H48A 0.9500
C49 C50 1.390(6)
C49 H49A 0.9500
C50 C51 1.383(6)
C50 H50A 0.9500
C51 C52 1.386(6)
C51 H51A 0.9500
C52 C53 1.445(6)
Cl1S O4S 1.396(4)
Cl1S O2S 1.410(5)
Cl1S O1S 1.432(4)
Cl1S O3S 1.468(4)

loop_
_geom_torsion_atom_site_label_1
_geom_torsion_atom_site_label_2
_geom_torsion_atom_site_label_3
_geom_torsion_atom_site_label_4
_geom_torsion
Zr1 O1 N1 C2 -138.1(3)
Zr1 O1 N1 Ni1 46.3(3)
Zr1 O2 N3 C9 -134.1(3)
Zr1 O2 N3 Ni1 38.9(3)
Zr1 O3 N5 C16 -143.6(4)
Zr1 O3 N5 Ni1 36.5(4)
O1 N1 C2 C1 -3.8(6)
Ni1 N1 C2 C1 171.9(3)
O1 N1 C2 C3 174.8(3)
Ni1 N1 C2 C3 -9.5(4)
C7 N2 C3 C4 -0.8(6)
Ni1 N2 C3 C4 -175.2(3)
C7 N2 C3 C2 -178.9(3)
Ni1 N2 C3 C2 6.7(4)
N1 C2 C3 N2 1.2(5)
C1 C2 C3 N2 179.9(4)
N1 C2 C3 C4 -176.9(4)
C1 C2 C3 C4 1.8(6)
N2 C3 C4 C5 1.5(6)
C2 C3 C4 C5 179.5(4)
C3 C4 C5 C6 -1.6(6)
C4 C5 C6 C7 0.9(6)
C3 N2 C7 C6 0.0(6)
Ni1 N2 C7 C6 173.5(3)
C5 C6 C7 N2 -0.1(6)
O2 N3 C9 C8 -3.6(6)
Ni1 N3 C9 C8 -176.9(3)
O2 N3 C9 C10 174.2(3)
Ni1 N3 C9 C10 0.9(4)
C14 N4 C10 C11 0.6(6)
Ni1 N4 C10 C11 -170.0(3)
C14 N4 C10 C9 -179.3(4)
Ni1 N4 C10 C9 10.1(4)
N3 C9 C10 N4 -7.5(5)
C8 C9 C10 N4 170.3(4)
N3 C9 C10 C11 172.6(4)
C8 C9 C10 C11 -9.6(6)
N4 C10 C11 C12 -0.3(7)
C9 C10 C11 C12 179.5(4)
C10 C11 C12 C13 0.3(8)
C11 C12 C13 C14 -0.5(8)
C10 N4 C14 C13 -0.9(7)
Ni1 N4 C14 C13 168.1(4)
C12 C13 C14 N4 0.8(8)
O3 N5 C16 C15 -5.6(9)
Ni1 N5 C16 C15 174.3(5)
O3 N5 C16 C17 170.6(4)
Ni1 N5 C16 C17 -9.5(7)
C21 N6 C17 C18 2.0(9)
Ni1 N6 C17 C18 -170.4(5)
C21 N6 C17 C16 -174.2(5)
Ni1 N6 C17 C16 13.4(6)
N5 C16 C17 N6 -3.2(8)
C15 C16 C17 N6 173.1(6)
N5 C16 C17 C18 -179.3(6)
C15 C16 C17 C18 -3.0(10)
N6 C17 C18 C19 -1.7(10)
C16 C17 C18 C19 174.1(6)
C17 C18 C19 C20 -0.6(10)
C18 C19 C20 C21 2.6(10)
C17 N6 C21 C20 0.1(8)
Ni1 N6 C21 C20 171.3(4)
C19 C20 C21 N6 -2.4(9)
C53 N14 C22 N7 5.0(6)
C53 N14 C22 C23 -176.6(3)
C29 N7 C22 N14 -179.8(4)
Zr1 N7 C22 N14 31.5(5)
C29 N7 C22 C23 1.6(4)
Zr1 N7 C22 C23 -147.1(3)
N14 C22 C23 C28 -178.4(4)
N7 C22 C23 C28 0.3(4)
N14 C22 C23 C24 -2.4(7)
N7 C22 C23 C24 176.2(4)
C28 C23 C24 C25 1.8(6)
C22 C23 C24 C25 -173.6(4)
C23 C24 C25 C26 -0.2(6)
C24 C25 C26 C27 -1.3(7)
C25 C26 C27 C28 1.2(7)
C24 C23 C28 C27 -2.0(6)
C22 C23 C28 C27 174.5(4)
C24 C23 C28 C29 -178.5(3)
C22 C23 C28 C29 -2.0(4)
C26 C27 C28 C23 0.4(6)
C26 C27 C28 C29 176.0(4)
C30 N8 C29 N7 -0.7(6)
C30 N8 C29 C28 179.9(3)
C22 N7 C29 N8 177.7(4)
Zr1 N7 C29 N8 -33.7(5)
C22 N7 C29 C28 -2.9(4)
Zr1 N7 C29 C28 145.8(3)
C23 C28 C29 N8 -177.5(4)
C27 C28 C29 N8 6.5(7)
C23 C28 C29 N7 3.0(4)
C27 C28 C29 N7 -173.0(4)
C29 N8 C30 N9 2.9(6)
C29 N8 C30 C31 -175.5(4)
C37 N9 C30 N8 -173.5(4)
Zr1 N9 C30 N8 29.9(5)
C37 N9 C30 C31 5.1(4)
Zr1 N9 C30 C31 -151.5(3)
N8 C30 C31 C36 173.6(3)
N9 C30 C31 C36 -5.1(4)
N8 C30 C31 C32 -8.8(7)
N9 C30 C31 C32 172.6(4)
C36 C31 C32 C33 0.0(6)
C30 C31 C32 C33 -177.4(4)
C31 C32 C33 C34 -2.0(6)
C32 C33 C34 C35 1.4(7)
C33 C34 C35 C36 1.1(6)
C32 C31 C36 C35 2.6(6)
C30 C31 C36 C35 -179.4(4)
C32 C31 C36 C37 -175.1(4)
C30 C31 C36 C37 2.9(4)
C34 C35 C36 C31 -3.1(6)
C34 C35 C36 C37 173.9(4)
C38 N10 C37 N9 -5.4(6)
C38 N10 C37 C36 175.3(4)
C30 N9 C37 N10 177.4(4)
Zr1 N9 C37 N10 -26.3(5)
C30 N9 C37 C36 -3.2(4)
Zr1 N9 C37 C36 153.1(3)
C31 C36 C37 N10 179.5(3)
C35 C36 C37 N10 2.2(7)
C31 C36 C37 N9 0.1(4)
C35 C36 C37 N9 -177.2(4)
C37 N10 C38 N11 1.0(6)
C37 N10 C38 C39 -177.2(4)
C45 N11 C38 N10 -175.6(4)
Zr1 N11 C38 N10 34.1(5)
C45 N11 C38 C39 2.7(4)
Zr1 N11 C38 C39 -147.5(3)
N10 C38 C39 C44 176.3(4)
N11 C38 C39 C44 -2.2(5)
N10 C38 C39 C40 -2.7(7)
N11 C38 C39 C40 178.9(4)
C44 C39 C40 C41 0.3(6)
C38 C39 C40 C41 179.1(4)
C39 C40 C41 C42 -0.9(7)
C40 C41 C42 C43 0.4(8)
C41 C42 C43 C44 0.7(7)
C42 C43 C44 C39 -1.3(7)
C42 C43 C44 C45 180.0(4)
C40 C39 C44 C43 0.8(7)
C38 C39 C44 C43 -178.2(4)
C40 C39 C44 C45 179.8(4)
C38 C39 C44 C45 0.7(4)
C46 N12 C45 N11 -1.3(6)
C46 N12 C45 C44 177.4(4)
C38 N11 C45 N12 176.6(4)
Zr1 N11 C45 N12 -33.1(5)
C38 N11 C45 C44 -2.3(4)
Zr1 N11 C45 C44 148.1(3)
C43 C44 C45 N12 0.8(7)
C39 C44 C45 N12 -178.0(4)
C43 C44 C45 N11 179.8(4)
C39 C44 C45 N11 0.9(5)
C45 N12 C46 N13 0.7(6)
C45 N12 C46 C47 179.8(4)
C53 N13 C46 N12 -179.1(4)
Zr1 N13 C46 N12 34.4(5)
C53 N13 C46 C47 1.7(4)
Zr1 N13 C46 C47 -144.8(3)
N12 C46 C47 C48 -0.3(7)
N13 C46 C47 C48 178.9(4)
N12 C46 C47 C52 -179.6(4)
N13 C46 C47 C52 -0.4(4)
C52 C47 C48 C49 2.2(6)
C46 C47 C48 C49 -177.0(4)
C47 C48 C49 C50 -1.1(6)
C48 C49 C50 C51 -0.6(6)
C49 C50 C51 C52 1.3(6)
C50 C51 C52 C47 -0.2(6)
C50 C51 C52 C53 178.4(4)
C48 C47 C52 C51 -1.5(6)
C46 C47 C52 C51 177.8(4)
C48 C47 C52 C53 179.6(4)
C46 C47 C52 C53 -1.1(4)
C22 N14 C53 N13 -2.8(6)
C22 N14 C53 C52 177.0(4)
C46 N13 C53 N14 177.5(4)
Zr1 N13 C53 N14 -35.6(5)
C46 N13 C53 C52 -2.4(4)
Zr1 N13 C53 C52 144.5(3)
C51 C52 C53 N14 3.6(7)
C47 C52 C53 N14 -177.7(3)
C51 C52 C53 N13 -176.6(4)
C47 C52 C53 N13 2.2(4)
